data_2240466
loop_
_publ_author_name
'de Oliveira, Adriano Bof'
'Lira de Farias, Renan'
'N\"ather, Christian'
'Jess, Inke'

_publ_section_title
;
 Crystal structure of
 (<i>E</i>)-2-[1-(1,3-benzodioxol-5-yl)ethylidene]-<i>N</i>-ethylhydrazine-1-carbothioamide
;
_journal_issue 3
_journal_name_full 'Acta Crystallographica Section E'
_journal_page_first o208
_journal_page_last o209
_journal_paper_doi 10.1107/S2056989015003837
_journal_volume 71
_journal_year 2015
_chemical_formula_iupac 'C12 H15 N3 O2 S'
_chemical_formula_moiety 'C12 H15 N3 O2 S'
_chemical_formula_sum 'C12 H15 N3 O2 S'
_chemical_formula_weight 265.33
_chemical_name_systematic
(<i>E</i>)-2-[1-(Benzo[<i>d</i>][1,3]dioxol-5-yl)ethylidene]-<i>N</i>-ethylhydrazine-1-carbothioamide
_space_group_crystal_system triclinic
_space_group_IT_number 2
_space_group_name_Hall '-P 1'
_space_group_name_H-M_alt 'P -1'
_symmetry_space_group_name_Hall '-P 1'
_symmetry_space_group_name_H-M 'P -1'
_atom_sites_solution_hydrogens geom
_atom_sites_solution_primary direct
_atom_sites_solution_secondary difmap
_audit_creation_method SHELXL-2013
_cell_angle_alpha 83.908(5)
_cell_angle_beta 79.913(5)
_cell_angle_gamma 87.029(5)
_cell_formula_units_Z 2
_cell_length_a 5.7207(3)
_cell_length_b 10.6225(6)
_cell_length_c 10.8103(6)
_cell_measurement_reflns_used 9389
_cell_measurement_temperature 250(2)
_cell_measurement_theta_max 27.00
_cell_measurement_theta_min 1.92
_cell_volume 642.74(6)
_computing_cell_refinement
;
<i>X-AREA</i> (Stoe & Cie, 2008)
;
_computing_data_collection
;
<i>X-AREA</i> (Stoe & Cie, 2008)
;
_computing_data_reduction
;
<i>X-RED32</i> (Stoe & Cie, 2008)
;
_computing_molecular_graphics
;
<i>DIAMOND</i> (Brandenburg, 2006)
;
_computing_publication_material
;
<i>publCIF</i> (Westrip, 2010)
;
_computing_structure_refinement
;
<i>SHELXL2013-2</i> (Sheldrick, 2015)
;
_computing_structure_solution
;
<i>SHELXS97</i> (Sheldrick, 2008)
;
_diffrn_ambient_temperature 250(2)
_diffrn_measured_fraction_theta_full 0.996
_diffrn_measured_fraction_theta_max 0.997
_diffrn_measurement_device_type 'Stoe IPDS-1'
_diffrn_measurement_method '\f scans'
_diffrn_radiation_monochromator graphite
_diffrn_radiation_type MoK\a
_diffrn_radiation_wavelength 0.71073
_diffrn_reflns_av_R_equivalents 0.0417
_diffrn_reflns_limit_h_max 7
_diffrn_reflns_limit_h_min -7
_diffrn_reflns_limit_k_max 13
_diffrn_reflns_limit_k_min -13
_diffrn_reflns_limit_l_max 13
_diffrn_reflns_limit_l_min -13
_diffrn_reflns_number 9389
_diffrn_reflns_theta_full 25.242
_diffrn_reflns_theta_max 26.997
_diffrn_reflns_theta_min 1.923
_exptl_absorpt_coefficient_mu 0.25
_exptl_absorpt_correction_type none
_exptl_crystal_colour colourless
_exptl_crystal_density_diffrn 1.371
_exptl_crystal_density_method 'not measured'
_exptl_crystal_description parallelepiped
_exptl_crystal_F_000 280
_exptl_crystal_size_max 0.15
_exptl_crystal_size_mid 0.15
_exptl_crystal_size_min 0.10
_refine_diff_density_max 0.283
_refine_diff_density_min -0.230
_refine_ls_extinction_method none
_refine_ls_goodness_of_fit_ref 1.026
_refine_ls_hydrogen_treatment constr
_refine_ls_matrix_type full
_refine_ls_number_parameters 173
_refine_ls_number_reflns 2811
_refine_ls_number_restraints 0
_refine_ls_restrained_S_all 1.026
_refine_ls_R_factor_all 0.0491
_refine_ls_R_factor_gt 0.0394
_refine_ls_shift/su_max 0.000
_refine_ls_shift/su_mean 0.000
_refine_ls_structure_factor_coef Fsqd
_refine_ls_weighting_details 'w=1/[\s^2^(Fo^2^)+(0.0649P)^2^+0.1118P] where P=(Fo^2^+2Fc^2^)/3'
_refine_ls_weighting_scheme calc
_refine_ls_wR_factor_gt 0.1114
_refine_ls_wR_factor_ref 0.1163
_reflns_number_gt 2288
_reflns_number_total 2811
_reflns_threshold_expression I>2\s(I)
_cod_data_source_file xu5837sup1.cif
_cod_data_source_block I
_cod_database_code 2240466
_cod_database_fobs_code 2240466
_shelx_space_group_comment
;
The symmetry employed for this shelxl refinement is uniquely defined
by the following loop, which should always be used as a source of
symmetry information in preference to the above space-group names.
They are only intended as comments.
;
_shelxl_version_number 20.13

loop_
_space_group_symop_operation_xyz
'x, y, z'
'-x, -y, -z'

loop_
_atom_site_type_symbol
_atom_site_label
_atom_site_fract_x
_atom_site_fract_y
_atom_site_fract_z
_atom_site_U_iso_or_equiv
_atom_site_adp_type
_atom_site_calc_flag
_atom_site_occupancy
_atom_site_disorder_assembly
_atom_site_disorder_group
C C1 0.7435(3) 0.18956(14) 0.16339(15) 0.0407(3) Uani d 1 . .
C C2 0.8619(3) 0.24715(14) 0.24537(15) 0.0428(3) Uani d 1 . .
H H2 0.8352 0.3334 0.2575 0.051 Uiso calc 1 . .
C C3 1.0167(3) 0.17309(16) 0.30646(16) 0.0457(4) Uani d 1 . .
C C4 1.0618(3) 0.04644(16) 0.28893(17) 0.0516(4) Uani d 1 . .
C C5 0.9543(4) -0.01187(16) 0.20857(19) 0.0581(5) Uani d 1 . .
H H5 0.9863 -0.0977 0.1962 0.070 Uiso calc 1 . .
C C6 0.7937(3) 0.06224(16) 0.14522(17) 0.0515(4) Uani d 1 . .
H H6 0.7174 0.0250 0.0887 0.062 Uiso calc 1 . .
O O1 1.1441(2) 0.20752(13) 0.39317(13) 0.0621(4) Uani d 1 . .
C C7 1.2882(3) 0.0980(2) 0.4229(2) 0.0615(5) Uani d 1 . .
H H7A 1.4562 0.1148 0.3917 0.074 Uiso calc 1 . .
H H7B 1.2668 0.0771 0.5146 0.074 Uiso calc 1 . .
O O2 1.2191(3) -0.00457(13) 0.36476(15) 0.0698(4) Uani d 1 . .
C C8 0.5558(3) 0.26302(14) 0.10543(15) 0.0407(3) Uani d 1 . .
C C9 0.4637(3) 0.21798(17) -0.00254(18) 0.0541(4) Uani d 1 . .
H H9A 0.3116 0.1794 0.0280 0.081 Uiso calc 1 . .
H H9B 0.5755 0.1560 -0.0415 0.081 Uiso calc 1 . .
H H9C 0.4440 0.2892 -0.0643 0.081 Uiso calc 1 . .
N N1 0.4771(2) 0.36261(12) 0.15902(13) 0.0420(3) Uani d 1 . .
N N2 0.2949(2) 0.43540(12) 0.11811(13) 0.0432(3) Uani d 1 . .
H H1N2 0.2234 0.4229 0.0560 0.052 Uiso d 1 . .
C C10 0.2019(3) 0.53176(15) 0.18658(16) 0.0461(4) Uani d 1 . .
S S1 -0.03625(8) 0.61725(4) 0.15015(5) 0.05451(17) Uani d 1 . .
N N3 0.3122(3) 0.55269(18) 0.27906(18) 0.0732(5) Uani d 1 . .
H H1N3 0.4362 0.5027 0.2843 0.088 Uiso d 1 A .
C C11 0.2171(16) 0.6290(8) 0.3858(8) 0.071(2) Uani d 0.5 A 1
H H11A 0.1138 0.6987 0.3576 0.085 Uiso calc 0.5 A 1
H H11B 0.1232 0.5758 0.4544 0.085 Uiso calc 0.5 A 1
C C11' 0.2731(18) 0.6716(7) 0.3447(8) 0.0675(19) Uani d 0.5 A 2
H H11C 0.2989 0.7447 0.2812 0.081 Uiso calc 0.5 A 2
H H11D 0.1073 0.6766 0.3872 0.081 Uiso calc 0.5 A 2
C C12 0.4155(6) 0.6790(3) 0.4304(3) 0.1149(12) Uani d 1 . .
H H12A 0.5616 0.6353 0.3959 0.172 Uiso calc 0.5 A 1
H H12B 0.3914 0.6663 0.5219 0.172 Uiso calc 0.5 A 1
H H12C 0.4259 0.7689 0.4032 0.172 Uiso calc 0.5 A 1
H H12D 0.4978 0.5980 0.4444 0.172 Uiso calc 0.5 A 2
H H12E 0.3205 0.7007 0.5092 0.172 Uiso calc 0.5 A 2
H H12F 0.5307 0.7438 0.3993 0.172 Uiso calc 0.5 A 2

loop_
_atom_site_aniso_label
_atom_site_aniso_U_11
_atom_site_aniso_U_22
_atom_site_aniso_U_33
_atom_site_aniso_U_12
_atom_site_aniso_U_13
_atom_site_aniso_U_23
C1 0.0423(7) 0.0354(7) 0.0438(8) 0.0004(6) -0.0029(6) -0.0089(6)
C2 0.0447(8) 0.0345(7) 0.0491(8) -0.0006(6) -0.0058(6) -0.0077(6)
C3 0.0450(8) 0.0449(8) 0.0467(8) -0.0031(6) -0.0063(6) -0.0043(6)
C4 0.0492(9) 0.0433(9) 0.0588(10) 0.0060(7) -0.0064(7) 0.0028(7)
C5 0.0666(11) 0.0355(8) 0.0716(12) 0.0095(7) -0.0103(9) -0.0106(8)
C6 0.0577(10) 0.0395(8) 0.0594(10) 0.0034(7) -0.0105(8) -0.0161(7)
O1 0.0644(8) 0.0599(8) 0.0684(8) 0.0018(6) -0.0293(7) -0.0074(6)
C7 0.0524(10) 0.0694(12) 0.0607(11) 0.0010(9) -0.0142(8) 0.0083(9)
O2 0.0699(9) 0.0565(8) 0.0853(10) 0.0114(6) -0.0292(7) 0.0024(7)
C8 0.0417(7) 0.0357(7) 0.0449(8) -0.0012(6) -0.0050(6) -0.0095(6)
C9 0.0538(9) 0.0522(10) 0.0617(10) 0.0070(7) -0.0156(8) -0.0245(8)
N1 0.0417(6) 0.0370(6) 0.0485(7) 0.0033(5) -0.0086(5) -0.0108(5)
N2 0.0430(7) 0.0398(7) 0.0501(7) 0.0048(5) -0.0128(5) -0.0150(5)
C10 0.0464(8) 0.0403(8) 0.0539(9) 0.0033(6) -0.0106(7) -0.0150(7)
S1 0.0481(2) 0.0521(3) 0.0700(3) 0.01332(18) -0.02210(19) -0.0241(2)
N3 0.0788(11) 0.0749(11) 0.0815(11) 0.0404(9) -0.0444(9) -0.0480(9)
C11 0.070(4) 0.073(5) 0.081(6) 0.027(4) -0.029(4) -0.046(4)
C11' 0.087(5) 0.057(4) 0.068(5) 0.027(3) -0.032(4) -0.033(3)
C12 0.109(2) 0.133(3) 0.122(2) 0.029(2) -0.0365(19) -0.089(2)

loop_
_atom_type_symbol
_atom_type_description
_atom_type_scat_dispersion_real
_atom_type_scat_dispersion_imag
_atom_type_scat_source
C C 0.0033 0.0016 'International Tables Vol C Tables 4.2.6.8 and 6.1.1.4'
H H 0.0000 0.0000 'International Tables Vol C Tables 4.2.6.8 and 6.1.1.4'
N N 0.0061 0.0033 'International Tables Vol C Tables 4.2.6.8 and 6.1.1.4'
O O 0.0106 0.0060 'International Tables Vol C Tables 4.2.6.8 and 6.1.1.4'
S S 0.1246 0.1234 'International Tables Vol C Tables 4.2.6.8 and 6.1.1.4'

loop_
_geom_angle_atom_site_label_1
_geom_angle_atom_site_label_2
_geom_angle_atom_site_label_3
_geom_angle
C6 C1 C2 119.34(15)
C6 C1 C8 121.30(15)
C2 C1 C8 119.22(13)
C3 C2 C1 117.54(14)
C3 C2 H2 121.2
C1 C2 H2 121.2
C2 C3 O1 127.54(15)
C2 C3 C4 122.40(16)
O1 C3 C4 110.05(15)
C5 C4 O2 128.69(16)
C5 C4 C3 121.73(16)
O2 C4 C3 109.57(17)
C4 C5 C6 116.86(15)
C4 C5 H5 121.6
C6 C5 H5 121.6
C1 C6 C5 122.10(17)
C1 C6 H6 118.9
C5 C6 H6 118.9
C3 O1 C7 105.38(14)
O2 C7 O1 108.49(15)
O2 C7 H7A 110.0
O1 C7 H7A 110.0
O2 C7 H7B 110.0
O1 C7 H7B 110.0
H7A C7 H7B 108.4
C4 O2 C7 105.90(14)
N1 C8 C1 114.42(14)
N1 C8 C9 124.48(15)
C1 C8 C9 121.04(13)
C8 C9 H9A 109.5
C8 C9 H9B 109.5
H9A C9 H9B 109.5
C8 C9 H9C 109.5
H9A C9 H9C 109.5
H9B C9 H9C 109.5
C8 N1 N2 120.07(14)
C10 N2 N1 117.50(13)
C10 N2 H1N2 115.4
N1 N2 H1N2 126.9
N3 C10 N2 115.66(15)
N3 C10 S1 123.92(12)
N2 C10 S1 120.41(13)
C10 N3 C11 126.2(4)
C10 N3 C11' 123.1(4)
C10 N3 H1N3 113.3
C11 N3 H1N3 119.0
C11' N3 H1N3 121.5
C12 C11 N3 108.7(6)
C12 C11 H11A 110.0
N3 C11 H11A 110.0
C12 C11 H11B 110.0
N3 C11 H11B 110.0
H11A C11 H11B 108.3
C12 C11' N3 114.0(6)
C12 C11' H11C 108.7
N3 C11' H11C 108.7
C12 C11' H11D 108.7
N3 C11' H11D 108.7
H11C C11' H11D 107.6
C11 C12 H12A 109.5
C11 C12 H12B 109.5
H12A C12 H12B 109.5
C11 C12 H12C 109.5
H12A C12 H12C 109.5
H12B C12 H12C 109.5
C11' C12 H12D 109.5
C11' C12 H12E 109.5
H12D C12 H12E 109.5
C11' C12 H12F 109.5
H12D C12 H12F 109.5
H12E C12 H12F 109.5

loop_
_geom_bond_atom_site_label_1
_geom_bond_atom_site_label_2
_geom_bond_distance
C1 C6 1.395(2)
C1 C2 1.410(2)
C1 C8 1.483(2)
C2 C3 1.364(2)
C2 H2 0.9400
C3 O1 1.372(2)
C3 C4 1.383(2)
C4 C5 1.363(3)
C4 O2 1.375(2)
C5 C6 1.401(3)
C5 H5 0.9400
C6 H6 0.9400
O1 C7 1.432(2)
C7 O2 1.420(3)
C7 H7A 0.9800
C7 H7B 0.9800
C8 N1 1.2832(19)
C8 C9 1.493(2)
C9 H9A 0.9700
C9 H9B 0.9700
C9 H9C 0.9700
N1 N2 1.3730(18)
N2 C10 1.358(2)
N2 H1N2 0.8699
C10 N3 1.315(2)
C10 S1 1.6792(17)
N3 C11 1.489(9)
N3 C11' 1.501(9)
N3 H1N3 0.8700
C11 C12 1.453(10)
C11 H11A 0.9800
C11 H11B 0.9800
C11' C12 1.347(10)
C11' H11C 0.9800
C11' H11D 0.9800
C12 H12A 0.9700
C12 H12B 0.9700
C12 H12C 0.9700
C12 H12D 0.9700
C12 H12E 0.9700
C12 H12F 0.9700

loop_
_geom_hbond_atom_site_label_D
_geom_hbond_atom_site_label_H
_geom_hbond_atom_site_label_A
_geom_hbond_site_symmetry_A
_geom_hbond_distance_DH
_geom_hbond_distance_HA
_geom_hbond_distance_DA
_geom_hbond_angle_DHA
N2 H1N2 S1 2_565 0.87 2.72 3.5842(14) 175.2

loop_
_geom_torsion_atom_site_label_1
_geom_torsion_atom_site_label_2
_geom_torsion_atom_site_label_3
_geom_torsion_atom_site_label_4
_geom_torsion
C6 C1 C2 C3 -1.9(2)
C8 C1 C2 C3 173.75(14)
C1 C2 C3 O1 -177.54(15)
C1 C2 C3 C4 1.0(2)
C2 C3 C4 C5 0.3(3)
O1 C3 C4 C5 179.06(16)
C2 C3 C4 O2 -178.38(15)
O1 C3 C4 O2 0.34(19)
O2 C4 C5 C6 177.85(17)
C3 C4 C5 C6 -0.6(3)
C2 C1 C6 C5 1.7(3)
C8 C1 C6 C5 -173.86(16)
C4 C5 C6 C1 -0.4(3)
C2 C3 O1 C7 -176.90(16)
C4 C3 O1 C7 4.46(18)
C3 O1 C7 O2 -7.55(19)
C5 C4 O2 C7 176.35(19)
C3 C4 O2 C7 -5.04(19)
O1 C7 O2 C4 7.8(2)
C6 C1 C8 N1 159.25(15)
C2 C1 C8 N1 -16.3(2)
C6 C1 C8 C9 -18.1(2)
C2 C1 C8 C9 166.30(15)
C1 C8 N1 N2 -176.84(12)
C9 C8 N1 N2 0.4(2)
C8 N1 N2 C10 173.15(14)
N1 N2 C10 N3 6.2(2)
N1 N2 C10 S1 -174.75(11)
N2 C10 N3 C11 -164.2(4)
S1 C10 N3 C11 16.8(5)
N2 C10 N3 C11' 165.3(4)
S1 C10 N3 C11' -13.8(5)
C10 N3 C11 C12 -153.3(4)
C11' N3 C11 C12 -61.3(15)
C10 N3 C11' C12 -175.3(4)
C11 N3 C11' C12 79.0(15)
N3 C11' C12 C11 -73.0(13)
N3 C11 C12 C11' 68.3(14)
